data_7131724
loop_
_publ_author_name
'Yang, Zhongzhen'
'Tam, Jerry K. F.'
'Wootton, Jack M.'
'Lynam, Jason M.'
'Unsworth, William P.'

_publ_section_title
;
 Ring expansion reactions of P&#xe001;O-containing molecules.
;
_journal_issue 51
_journal_name_full 'Chemical communications (Cambridge, England)'
_journal_page_first 7927
_journal_page_last 7930
_journal_paper_doi 10.1039/d3cc02087h
_journal_volume 59
_journal_year 2023
_chemical_formula_moiety 'C20 H18 N O4 P'
_chemical_formula_sum 'C20 H18 N O4 P'
_chemical_formula_weight 367.32
_space_group_crystal_system monoclinic
_space_group_IT_number 14
_space_group_name_Hall '-P 2yn'
_space_group_name_H-M_alt 'P 1 21/n 1'
_atom_sites_solution_hydrogens difmap
_atom_sites_solution_primary dual
_audit_creation_date 2023-05-02
_audit_creation_method
;
Olex2 1.5
(compiled 2023.03.06 svn.rbb2c1857 for OlexSys, GUI svn.r6748)
;
_audit_update_record
;
2023-05-02 deposited with the CCDC.	2023-05-30 downloaded from the CCDC.
;
_cell_angle_alpha 90
_cell_angle_beta 93.0143(14)
_cell_angle_gamma 90
_cell_formula_units_Z 4
_cell_length_a 11.34363(18)
_cell_length_b 9.78579(15)
_cell_length_c 15.6829(2)
_cell_measurement_reflns_used 6431
_cell_measurement_temperature 110.00(10)
_cell_measurement_theta_max 75.7680
_cell_measurement_theta_min 4.6850
_cell_volume 1738.49(4)
_computing_cell_refinement 'CrysAlisPro 1.171.42.73a (Rigaku OD, 2022)'
_computing_data_collection 'CrysAlisPro 1.171.42.73a (Rigaku OD, 2022)'
_computing_data_reduction 'CrysAlisPro 1.171.42.73a (Rigaku OD, 2022)'
_computing_molecular_graphics 'Olex2 1.5 (Dolomanov et al., 2009)'
_computing_publication_material 'Olex2 1.5 (Dolomanov et al., 2009)'
_computing_structure_refinement 'SHELXL 2018/3 (Sheldrick, 2015)'
_computing_structure_solution 'SHELXT  (Sheldrick, 2015)'
_diffrn_ambient_environment N~2~
_diffrn_ambient_temperature 110.00(10)
_diffrn_detector 'Hybrid Pixel Array Detector'
_diffrn_detector_area_resol_mean 10.0000
_diffrn_detector_type HyPix
_diffrn_measured_fraction_theta_full 1.000
_diffrn_measured_fraction_theta_max 1.000
_diffrn_measurement_details
;
List of Runs (angles in degrees, time in seconds):

  # Type    Start    End  Width  t~exp~   \w     \q     \k     \f   Frames
#--------------------------------------------------------------------------
  1  \w    -63.00  -7.00   0.50    0.15    --  -47.17  59.00-111.00  112
  2  \w   -118.00 -31.00   0.50    0.15    --  -47.17 -59.00 108.00  174
  3  \w     -6.00  20.00   0.50    0.15    --  -47.17  59.00-111.00   52
  4  \w     93.00 178.00   0.50    0.60    --  107.75  59.00-111.00  170
  5  \w     37.00 121.00   0.50    0.60    --  107.75 -59.00 108.00  168
  6  \w      9.00  39.00   0.50    0.15    --   47.17 -59.00 108.00   60
  7  \w     63.00 116.00   0.50    0.15    --   47.17 178.00  30.00  106
  8  \w     67.00  92.00   0.50    0.15    --   47.17 178.00-180.00   50
  9  \w     65.00 120.00   0.50    0.15    --   47.17 178.00 150.00  110
 10  \w     38.00 120.00   0.50    0.60    --  107.75 -37.00-120.00  164
 11  \w     42.00  72.00   0.50    0.60    --  107.75 -99.00-120.00   60
 12  \w     56.00 112.00   0.50    0.60    --  107.75-125.00 120.00  112
 13  \w     76.00 112.00   0.50    0.60    --  107.75 -19.00 -60.00   72
 14  \w     43.00  71.00   0.50    0.60    --  107.75 -19.00 -60.00   56
 15  \w     97.00 168.00   0.50    0.60    --  107.75  19.00-150.00  142
 16  \w     58.00  83.00   0.50    0.60    --  107.75 -99.00-180.00   50
 17  \w     63.00 108.00   0.50    0.60    --  107.75-125.00   0.00   90
;
_diffrn_measurement_device 'four-circle diffractometer'
_diffrn_measurement_device_type 'SuperNova, Dual, Cu at home/near, HyPix'
_diffrn_measurement_method '\w scans'
_diffrn_orient_matrix_type 'CrysAlisPro convention (1999,Acta A55,543-557)'
_diffrn_orient_matrix_UB_11 -0.0152477000
_diffrn_orient_matrix_UB_12 0.1101106000
_diffrn_orient_matrix_UB_13 -0.0698099000
_diffrn_orient_matrix_UB_21 -0.1345948000
_diffrn_orient_matrix_UB_22 -0.0020181000
_diffrn_orient_matrix_UB_23 0.0088198000
_diffrn_orient_matrix_UB_31 0.0121395000
_diffrn_orient_matrix_UB_32 0.1125083000
_diffrn_orient_matrix_UB_33 0.0687347000
_diffrn_radiation_monochromator mirror
_diffrn_radiation_probe x-ray
_diffrn_radiation_type 'Cu K\a'
_diffrn_radiation_wavelength 1.54184
_diffrn_reflns_av_R_equivalents 0.0321
_diffrn_reflns_av_unetI/netI 0.0308
_diffrn_reflns_Laue_measured_fraction_full 1.000
_diffrn_reflns_Laue_measured_fraction_max 1.000
_diffrn_reflns_limit_h_max 13
_diffrn_reflns_limit_h_min -13
_diffrn_reflns_limit_k_max 11
_diffrn_reflns_limit_k_min -4
_diffrn_reflns_limit_l_max 18
_diffrn_reflns_limit_l_min -18
_diffrn_reflns_number 9824
_diffrn_reflns_point_group_measured_fraction_full 1.000
_diffrn_reflns_point_group_measured_fraction_max 1.000
_diffrn_reflns_theta_full 67.049
_diffrn_reflns_theta_max 67.049
_diffrn_reflns_theta_min 4.696
_diffrn_source 'micro-focus sealed X-ray tube'
_diffrn_source_type 'SuperNova (Cu) X-ray Source'
_exptl_absorpt_coefficient_mu 1.629
_exptl_absorpt_correction_T_max 1.000
_exptl_absorpt_correction_T_min 0.684
_exptl_absorpt_correction_type gaussian
_exptl_absorpt_process_details
;
CrysAlisPro 1.171.42.73a (Rigaku Oxford Diffraction, 2022)
Numerical absorption correction based on gaussian integration over
a multifaceted crystal model
Empirical absorption correction using spherical harmonics,
implemented in SCALE3 ABSPACK scaling algorithm.
;
_exptl_crystal_colour 'clear colourless'
_exptl_crystal_colour_lustre clear
_exptl_crystal_colour_primary colourless
_exptl_crystal_density_diffrn 1.403
_exptl_crystal_description irregular
_exptl_crystal_F_000 768
_exptl_crystal_recrystallization_method 'evaporation of an ethyl acetate solution'
_exptl_crystal_size_max 0.18
_exptl_crystal_size_mid 0.146
_exptl_crystal_size_min 0.084
_refine_diff_density_max 0.312
_refine_diff_density_min -0.417
_refine_diff_density_rms 0.055
_refine_ls_extinction_method none
_refine_ls_goodness_of_fit_ref 1.042
_refine_ls_hydrogen_treatment refall
_refine_ls_matrix_type full
_refine_ls_number_parameters 307
_refine_ls_number_reflns 3108
_refine_ls_number_restraints 0
_refine_ls_restrained_S_all 1.042
_refine_ls_R_factor_all 0.0333
_refine_ls_R_factor_gt 0.0305
_refine_ls_shift/su_max 0.001
_refine_ls_shift/su_mean 0.000
_refine_ls_structure_factor_coef Fsqd
_refine_ls_weighting_details 'w=1/[\s^2^(Fo^2^)+(0.0367P)^2^+0.6828P] where P=(Fo^2^+2Fc^2^)/3'
_refine_ls_weighting_scheme calc
_refine_ls_wR_factor_gt 0.0763
_refine_ls_wR_factor_ref 0.0780
_reflns_Friedel_coverage 0.000
_reflns_number_gt 2842
_reflns_number_total 3108
_reflns_threshold_expression 'I > 2\s(I)'
_cod_data_source_file d3cc02087h2.cif
_cod_data_source_block wpu23008
_cod_depositor_comments 'Adding full bibliography for 7131724.cif.'
_cod_original_cell_volume 1738.49(5)
_cod_database_code 7131724
_shelx_shelxl_version_number 2018/3
_chemical_oxdiff_formula 'C20 H18 N1 O4 P1'
_chemical_oxdiff_usercomment 'Zhongzhen Yang YZZ0306-R1'
_shelx_space_group_comment
;
The symmetry employed for this shelxl refinement is uniquely defined
by the following loop, which should always be used as a source of
symmetry information in preference to the above space-group names.
They are only intended as comments.
;
_shelx_estimated_absorpt_t_max 0.881
_shelx_estimated_absorpt_t_min 0.758
_olex2_refinement_description
;
;
_olex2_date_sample_data_collection 2023-04-27
_olex2_date_sample_submission 2023-04-19
_olex2_exptl_crystal_mounting_method 'oil on 200 micrometre micromount'
_olex2_submission_original_sample_id YZZ0306-R1
_olex2_submission_special_instructions 'No special instructions were received'
_oxdiff_exptl_absorpt_empirical_details
;
Empirical correction (ABSPACK) includes:
- Absorption correction using spherical harmonics
- Frame scaling
;
_oxdiff_exptl_absorpt_empirical_full_max 1.097
_oxdiff_exptl_absorpt_empirical_full_min 0.932

loop_
_space_group_symop_operation_xyz
'x, y, z'
'-x+1/2, y+1/2, -z+1/2'
'-x, -y, -z'
'x-1/2, -y-1/2, z-1/2'

loop_
_atom_site_label
_atom_site_type_symbol
_atom_site_fract_x
_atom_site_fract_y
_atom_site_fract_z
_atom_site_U_iso_or_equiv
_atom_site_adp_type
_atom_site_occupancy
_atom_site_site_symmetry_order
_atom_site_calc_flag
_atom_site_refinement_flags_posn
_atom_site_refinement_flags_adp
_atom_site_refinement_flags_occupancy
_atom_site_disorder_assembly
_atom_site_disorder_group
C1 C 0.12282(12) 0.77686(14) 0.51208(9) 0.0163(3) Uani 1 1 d . . . . .
C2 C 0.14801(12) 0.85762(14) 0.44037(9) 0.0173(3) Uani 1 1 d . . . . .
C3 C 0.15461(13) 0.80263(16) 0.35672(9) 0.0214(3) Uani 1 1 d . . . . .
H3 H 0.1484(15) 0.7071(19) 0.3496(10) 0.020(4) Uiso 1 1 d . . . . .
C4 C 0.17969(15) 0.88596(17) 0.28934(10) 0.0269(3) Uani 1 1 d . . . . .
H4 H 0.1853(16) 0.8490(19) 0.2327(12) 0.028(5) Uiso 1 1 d . . . . .
C5 C 0.19366(15) 1.02857(16) 0.30186(11) 0.0274(3) Uani 1 1 d . . . . .
H5 H 0.2124(16) 1.0849(19) 0.2529(12) 0.026(5) Uiso 1 1 d . . . . .
C6 C 0.19170(13) 1.08338(16) 0.38200(10) 0.0228(3) Uani 1 1 d . . . . .
H6 H 0.2006(17) 1.178(2) 0.3912(12) 0.033(5) Uiso 1 1 d . . . . .
C7 C 0.16581(12) 0.99992(15) 0.45302(10) 0.0187(3) Uani 1 1 d . . . . .
C8 C 0.15601(13) 1.05582(15) 0.53579(10) 0.0212(3) Uani 1 1 d . . . . .
H8 H 0.1671(16) 1.151(2) 0.5435(11) 0.025(4) Uiso 1 1 d . . . . .
C9 C 0.13097(13) 0.97475(15) 0.60277(10) 0.0203(3) Uani 1 1 d . . . . .
H9 H 0.1231(17) 1.0110(19) 0.6585(13) 0.028(5) Uiso 1 1 d . . . . .
C10 C 0.11280(12) 0.83198(15) 0.59204(9) 0.0178(3) Uani 1 1 d . . . . .
C11 C 0.09237(12) 0.74854(15) 0.67025(9) 0.0188(3) Uani 1 1 d . . . . .
C12 C -0.00685(13) 0.55264(16) 0.72978(9) 0.0222(3) Uani 1 1 d . . . . .
H12A H -0.0185(16) 0.5982(18) 0.7856(12) 0.025(4) Uiso 1 1 d . . . . .
H12B H -0.0795(16) 0.5041(17) 0.7139(11) 0.020(4) Uiso 1 1 d . . . . .
C13 C 0.09634(14) 0.45241(17) 0.73725(9) 0.0237(3) Uani 1 1 d . . . . .
H13A H 0.1614(17) 0.4933(18) 0.7683(12) 0.024(4) Uiso 1 1 d . . . . .
H13B H 0.0748(16) 0.374(2) 0.7707(12) 0.029(5) Uiso 1 1 d . . . . .
C14 C 0.13580(13) 0.39818(15) 0.65297(9) 0.0206(3) Uani 1 1 d . . . . .
H14A H 0.0689(15) 0.3822(17) 0.6118(11) 0.019(4) Uiso 1 1 d . . . . .
H14B H 0.1839(16) 0.3139(18) 0.6622(11) 0.022(4) Uiso 1 1 d . . . . .
C15 C 0.34647(12) 0.61227(14) 0.50173(9) 0.0183(3) Uani 1 1 d . . . . .
C16 C 0.40218(13) 0.58886(16) 0.42613(10) 0.0224(3) Uani 1 1 d . . . . .
H16 H 0.3718(17) 0.5171(19) 0.3888(12) 0.030(5) Uiso 1 1 d . . . . .
C17 C 0.50162(14) 0.66338(18) 0.40792(11) 0.0302(4) Uani 1 1 d . . . . .
H17 H 0.5369(18) 0.647(2) 0.3571(13) 0.034(5) Uiso 1 1 d . . . . .
C18 C 0.54502(15) 0.76099(19) 0.46488(13) 0.0358(4) Uani 1 1 d . . . . .
H18 H 0.611(2) 0.812(2) 0.4506(13) 0.042(6) Uiso 1 1 d . . . . .
C19 C 0.49148(15) 0.78284(19) 0.54120(13) 0.0354(4) Uani 1 1 d . . . . .
H19 H 0.520(2) 0.854(2) 0.5785(14) 0.048(6) Uiso 1 1 d . . . . .
C20 C 0.39249(14) 0.70880(16) 0.56010(11) 0.0258(3) Uani 1 1 d . . . . .
H20 H 0.3523(16) 0.7216(18) 0.6128(12) 0.024(4) Uiso 1 1 d . . . . .
N1 N 0.00676(11) 0.65504(13) 0.66366(8) 0.0187(3) Uani 1 1 d . . . . .
H1 H -0.0344(16) 0.6461(18) 0.6164(12) 0.021(4) Uiso 1 1 d . . . . .
O1 O 0.10785(8) 0.63634(9) 0.49723(6) 0.0162(2) Uani 1 1 d . . . . .
O2 O 0.15362(9) 0.76830(12) 0.73634(6) 0.0258(2) Uani 1 1 d . . . . .
O3 O 0.21555(8) 0.49809(10) 0.61555(6) 0.0184(2) Uani 1 1 d . . . . .
O4 O 0.18481(9) 0.40664(10) 0.46183(6) 0.0196(2) Uani 1 1 d . . . . .
P1 P 0.21125(3) 0.52535(3) 0.51713(2) 0.01497(11) Uani 1 1 d . . . . .

loop_
_atom_site_aniso_label
_atom_site_aniso_U_11
_atom_site_aniso_U_22
_atom_site_aniso_U_33
_atom_site_aniso_U_23
_atom_site_aniso_U_13
_atom_site_aniso_U_12
C1 0.0140(6) 0.0140(6) 0.0206(7) -0.0020(5) -0.0016(5) 0.0009(5)
C2 0.0137(6) 0.0169(7) 0.0209(7) -0.0002(6) -0.0015(5) 0.0028(5)
C3 0.0248(8) 0.0180(8) 0.0213(7) 0.0005(6) 0.0011(6) 0.0024(6)
C4 0.0346(9) 0.0256(8) 0.0205(8) 0.0013(6) 0.0008(6) -0.0018(7)
C5 0.0319(8) 0.0222(8) 0.0285(8) 0.0071(7) 0.0062(7) 0.0023(6)
C6 0.0216(7) 0.0156(7) 0.0309(8) 0.0022(6) -0.0012(6) -0.0001(6)
C7 0.0135(6) 0.0170(7) 0.0254(7) -0.0002(6) -0.0008(5) 0.0015(5)
C8 0.0185(7) 0.0161(7) 0.0287(8) -0.0045(6) -0.0007(6) 0.0003(5)
C9 0.0186(7) 0.0206(7) 0.0216(7) -0.0072(6) -0.0001(6) 0.0014(6)
C10 0.0136(6) 0.0197(7) 0.0200(7) -0.0024(6) -0.0008(5) 0.0005(5)
C11 0.0176(7) 0.0208(7) 0.0180(7) -0.0053(6) 0.0017(5) 0.0016(5)
C12 0.0222(7) 0.0263(8) 0.0183(7) -0.0008(6) 0.0037(6) -0.0039(6)
C13 0.0260(8) 0.0287(8) 0.0161(7) 0.0042(6) -0.0009(6) -0.0017(6)
C14 0.0218(7) 0.0198(7) 0.0201(7) 0.0044(6) -0.0007(6) -0.0012(6)
C15 0.0182(7) 0.0167(7) 0.0198(7) 0.0015(5) -0.0008(5) 0.0024(5)
C16 0.0227(7) 0.0248(8) 0.0195(7) 0.0035(6) 0.0001(6) 0.0052(6)
C17 0.0240(8) 0.0376(10) 0.0296(9) 0.0138(7) 0.0075(7) 0.0075(7)
C18 0.0200(8) 0.0344(9) 0.0530(11) 0.0115(8) 0.0031(7) -0.0047(7)
C19 0.0250(8) 0.0317(9) 0.0492(11) -0.0074(8) -0.0010(7) -0.0066(7)
C20 0.0203(7) 0.0266(8) 0.0305(8) -0.0067(7) 0.0003(6) -0.0006(6)
N1 0.0176(6) 0.0220(6) 0.0165(6) -0.0015(5) -0.0006(5) -0.0009(5)
O1 0.0181(5) 0.0137(5) 0.0165(5) -0.0008(4) -0.0015(4) 0.0004(4)
O2 0.0264(5) 0.0339(6) 0.0169(5) -0.0036(4) -0.0018(4) -0.0072(5)
O3 0.0181(5) 0.0209(5) 0.0160(5) 0.0015(4) -0.0007(4) -0.0007(4)
O4 0.0221(5) 0.0164(5) 0.0199(5) -0.0025(4) -0.0021(4) 0.0008(4)
P1 0.01655(18) 0.01420(19) 0.01397(19) -0.00095(13) -0.00098(13) 0.00066(13)

loop_
_atom_type_symbol
_atom_type_description
_atom_type_scat_dispersion_real
_atom_type_scat_dispersion_imag
_atom_type_scat_source
C C 0.0181 0.0091 'International Tables Vol C Tables 4.2.6.8 and 6.1.1.4'
H H 0.0000 0.0000 'International Tables Vol C Tables 4.2.6.8 and 6.1.1.4'
N N 0.0311 0.0180 'International Tables Vol C Tables 4.2.6.8 and 6.1.1.4'
O O 0.0492 0.0322 'International Tables Vol C Tables 4.2.6.8 and 6.1.1.4'
P P 0.2955 0.4335 'International Tables Vol C Tables 4.2.6.8 and 6.1.1.4'

loop_
_exptl_crystal_face_index_h
_exptl_crystal_face_index_k
_exptl_crystal_face_index_l
_exptl_crystal_face_perp_dist
-1 0 1 0.0360
1 0 -1 0.0487
1 1 0 0.0828
-1 -1 0 0.0502
0 0 -1 0.0564
0 0 1 0.0551
0 1 0 0.0712
0 -1 -1 0.0581
0 1 1 0.0756
1 -1 0 0.0698
-1 1 0 0.0867
1 0 1 0.0799
-1 0 -1 0.0927
-1 0 2 0.0264
4 1 -5 0.0457
1 -1 2 0.0619

loop_
_geom_angle_atom_site_label_1
_geom_angle_atom_site_label_2
_geom_angle_atom_site_label_3
_geom_angle
_geom_angle_site_symmetry_1
_geom_angle_site_symmetry_3
_geom_angle_publ_flag
C10 C1 C2 122.35(13) . . ?
C10 C1 O1 121.37(13) . . ?
O1 C1 C2 116.28(12) . . ?
C1 C2 C3 122.93(13) . . ?
C1 C2 C7 118.01(13) . . ?
C7 C2 C3 119.05(13) . . ?
C2 C3 H3 118.5(10) . . ?
C4 C3 C2 120.44(14) . . ?
C4 C3 H3 120.8(10) . . ?
C3 C4 H4 120.8(11) . . ?
C3 C4 C5 120.21(15) . . ?
C5 C4 H4 119.0(11) . . ?
C4 C5 H5 118.3(11) . . ?
C6 C5 C4 120.43(15) . . ?
C6 C5 H5 121.0(11) . . ?
C5 C6 H6 121.3(12) . . ?
C5 C6 C7 120.51(14) . . ?
C7 C6 H6 118.0(12) . . ?
C2 C7 C6 119.14(13) . . ?
C8 C7 C2 119.26(14) . . ?
C8 C7 C6 121.59(14) . . ?
C7 C8 H8 118.7(11) . . ?
C9 C8 C7 120.81(14) . . ?
C9 C8 H8 120.5(11) . . ?
C8 C9 H9 121.7(11) . . ?
C8 C9 C10 121.17(14) . . ?
C10 C9 H9 117.1(11) . . ?
C1 C10 C9 118.38(13) . . ?
C1 C10 C11 123.73(13) . . ?
C9 C10 C11 117.74(13) . . ?
N1 C11 C10 116.90(12) . . ?
O2 C11 C10 119.82(13) . . ?
O2 C11 N1 123.28(14) . . ?
H12A C12 H12B 107.1(14) . . ?
C13 C12 H12A 110.9(10) . . ?
C13 C12 H12B 110.0(10) . . ?
N1 C12 H12A 109.9(10) . . ?
N1 C12 H12B 105.9(10) . . ?
N1 C12 C13 112.78(12) . . ?
C12 C13 H13A 109.9(11) . . ?
C12 C13 H13B 109.6(11) . . ?
H13A C13 H13B 105.5(15) . . ?
C14 C13 C12 114.77(12) . . ?
C14 C13 H13A 109.7(11) . . ?
C14 C13 H13B 106.9(11) . . ?
C13 C14 H14A 112.1(10) . . ?
C13 C14 H14B 110.4(10) . . ?
H14A C14 H14B 111.2(14) . . ?
O3 C14 C13 109.32(12) . . ?
O3 C14 H14A 108.2(10) . . ?
O3 C14 H14B 105.3(10) . . ?
C16 C15 C20 119.91(14) . . ?
C16 C15 P1 118.02(11) . . ?
C20 C15 P1 121.91(12) . . ?
C15 C16 H16 118.2(12) . . ?
C17 C16 C15 120.01(15) . . ?
C17 C16 H16 121.7(12) . . ?
C16 C17 H17 118.6(12) . . ?
C18 C17 C16 119.81(16) . . ?
C18 C17 H17 121.5(12) . . ?
C17 C18 H18 118.4(13) . . ?
C17 C18 C19 120.50(16) . . ?
C19 C18 H18 121.1(13) . . ?
C18 C19 H19 119.4(14) . . ?
C20 C19 C18 120.13(17) . . ?
C20 C19 H19 120.3(14) . . ?
C15 C20 H20 117.9(11) . . ?
C19 C20 C15 119.60(16) . . ?
C19 C20 H20 122.5(11) . . ?
C11 N1 C12 121.38(12) . . ?
C11 N1 H1 119.8(12) . . ?
C12 N1 H1 118.1(12) . . ?
C1 O1 P1 123.09(8) . . ?
C14 O3 P1 121.17(9) . . ?
O1 P1 C15 105.91(6) . . ?
O3 P1 C15 103.46(6) . . ?
O3 P1 O1 106.84(5) . . ?
O4 P1 C15 116.57(6) . . ?
O4 P1 O1 107.06(5) . . ?
O4 P1 O3 116.22(6) . . ?

loop_
_geom_bond_atom_site_label_1
_geom_bond_atom_site_label_2
_geom_bond_distance
_geom_bond_site_symmetry_2
_geom_bond_publ_flag
C1 C2 1.416(2) . ?
C1 C10 1.375(2) . ?
C1 O1 1.4035(16) . ?
C2 C3 1.424(2) . ?
C2 C7 1.419(2) . ?
C3 H3 0.944(18) . ?
C3 C4 1.376(2) . ?
C4 H4 0.964(19) . ?
C4 C5 1.417(2) . ?
C5 H5 0.977(19) . ?
C5 C6 1.368(2) . ?
C6 H6 0.94(2) . ?
C6 C7 1.424(2) . ?
C7 C8 1.418(2) . ?
C8 H8 0.947(19) . ?
C8 C9 1.358(2) . ?
C9 H9 0.95(2) . ?
C9 C10 1.421(2) . ?
C10 C11 1.502(2) . ?
C11 N1 1.3343(19) . ?
C11 O2 1.2322(17) . ?
C12 H12A 0.998(19) . ?
C12 H12B 0.973(18) . ?
C12 C13 1.527(2) . ?
C12 N1 1.4561(19) . ?
C13 H13A 0.950(19) . ?
C13 H13B 0.97(2) . ?
C13 C14 1.514(2) . ?
C14 H14A 0.983(18) . ?
C14 H14B 0.995(18) . ?
C14 O3 1.4746(17) . ?
C15 C16 1.391(2) . ?
C15 C20 1.397(2) . ?
C15 P1 1.7815(15) . ?
C16 H16 0.97(2) . ?
C16 C17 1.386(2) . ?
C17 H17 0.92(2) . ?
C17 C18 1.381(3) . ?
C18 H18 0.93(2) . ?
C18 C19 1.387(3) . ?
C19 H19 0.95(2) . ?
C19 C20 1.382(2) . ?
C20 H20 0.973(18) . ?
N1 H1 0.860(19) . ?
O1 P1 1.6168(10) . ?
O3 P1 1.5647(10) . ?
O4 P1 1.4712(10) . ?

loop_
_geom_hbond_atom_site_label_D
_geom_hbond_atom_site_label_H
_geom_hbond_atom_site_label_A
_geom_hbond_distance_DH
_geom_hbond_distance_HA
_geom_hbond_distance_DA
_geom_hbond_angle_DHA
_geom_hbond_site_symmetry_A
_geom_hbond_publ_flag
N1 H1 O4 0.860(19) 2.112(19) 2.9172(16) 155.7(16) 3_566 yes

loop_
_geom_torsion_atom_site_label_1
_geom_torsion_atom_site_label_2
_geom_torsion_atom_site_label_3
_geom_torsion_atom_site_label_4
_geom_torsion
_geom_torsion_site_symmetry_1
_geom_torsion_site_symmetry_2
_geom_torsion_site_symmetry_3
_geom_torsion_site_symmetry_4
_geom_torsion_publ_flag
C1 C2 C3 C4 -179.85(14) . . . . ?
C1 C2 C7 C6 179.77(13) . . . . ?
C1 C2 C7 C8 -0.98(19) . . . . ?
C1 C10 C11 N1 -48.01(19) . . . . ?
C1 C10 C11 O2 131.94(15) . . . . ?
C1 O1 P1 C15 -30.75(12) . . . . ?
C1 O1 P1 O3 79.07(11) . . . . ?
C1 O1 P1 O4 -155.78(10) . . . . ?
C2 C1 C10 C9 -1.3(2) . . . . ?
C2 C1 C10 C11 -176.73(13) . . . . ?
C2 C1 O1 P1 98.56(13) . . . . ?
C2 C3 C4 C5 -3.0(2) . . . . ?
C2 C7 C8 C9 0.6(2) . . . . ?
C3 C2 C7 C6 -1.0(2) . . . . ?
C3 C2 C7 C8 178.22(13) . . . . ?
C3 C4 C5 C6 5.2(3) . . . . ?
C4 C5 C6 C7 -5.3(2) . . . . ?
C5 C6 C7 C2 3.2(2) . . . . ?
C5 C6 C7 C8 -176.02(14) . . . . ?
C6 C7 C8 C9 179.83(14) . . . . ?
C7 C2 C3 C4 1.0(2) . . . . ?
C7 C8 C9 C10 -0.6(2) . . . . ?
C8 C9 C10 C1 0.9(2) . . . . ?
C8 C9 C10 C11 176.58(13) . . . . ?
C9 C10 C11 N1 136.58(14) . . . . ?
C9 C10 C11 O2 -43.47(19) . . . . ?
C10 C1 C2 C3 -177.77(13) . . . . ?
C10 C1 C2 C7 1.4(2) . . . . ?
C10 C1 O1 P1 -81.74(15) . . . . ?
C10 C11 N1 C12 168.88(12) . . . . ?
C12 C13 C14 O3 82.55(15) . . . . ?
C13 C12 N1 C11 -66.10(18) . . . . ?
C13 C14 O3 P1 -141.86(10) . . . . ?
C14 O3 P1 C15 -164.20(10) . . . . ?
C14 O3 P1 O1 84.27(11) . . . . ?
C14 O3 P1 O4 -35.11(12) . . . . ?
C15 C16 C17 C18 -0.1(2) . . . . ?
C16 C15 C20 C19 1.6(2) . . . . ?
C16 C15 P1 O1 -101.87(11) . . . . ?
C16 C15 P1 O3 145.92(11) . . . . ?
C16 C15 P1 O4 17.05(14) . . . . ?
C16 C17 C18 C19 1.5(3) . . . . ?
C17 C18 C19 C20 -1.3(3) . . . . ?
C18 C19 C20 C15 -0.2(3) . . . . ?
C20 C15 C16 C17 -1.4(2) . . . . ?
C20 C15 P1 O1 73.60(13) . . . . ?
C20 C15 P1 O3 -38.60(13) . . . . ?
C20 C15 P1 O4 -167.47(11) . . . . ?
N1 C12 C13 C14 -45.18(18) . . . . ?
O1 C1 C2 C3 1.92(19) . . . . ?
O1 C1 C2 C7 -178.92(11) . . . . ?
O1 C1 C10 C9 178.97(12) . . . . ?
O1 C1 C10 C11 3.6(2) . . . . ?
O2 C11 N1 C12 -11.1(2) . . . . ?
P1 C15 C16 C17 174.13(11) . . . . ?
P1 C15 C20 C19 -173.76(13) . . . . ?

loop_
_exptl_oxdiff_crystal_face_indexfrac_h
_exptl_oxdiff_crystal_face_indexfrac_k
_exptl_oxdiff_crystal_face_indexfrac_l
_exptl_oxdiff_crystal_face_x
_exptl_oxdiff_crystal_face_y
_exptl_oxdiff_crystal_face_z
-1.0000 -0.0000 1.0000 -0.0546 0.1434 0.0566
1.0000 0.0000 -1.0000 0.0546 -0.1434 -0.0566
1.0000 1.0000 0.0000 0.0949 -0.1366 0.1247
-1.0000 -1.0000 -0.0000 -0.0949 0.1366 -0.1247
0.0000 0.0000 -1.0000 0.0698 -0.0088 -0.0687
-0.0000 -0.0000 1.0000 -0.0698 0.0088 0.0687
-0.0000 1.0000 0.0000 0.1101 -0.0020 0.1125
0.0000 -1.0000 -1.0000 -0.0403 -0.0068 -0.1812
-0.0000 1.0000 1.0000 0.0403 0.0068 0.1812
1.0000 -1.0000 -0.0000 -0.1254 -0.1326 -0.1004
-1.0000 1.0000 0.0000 0.1254 0.1326 0.1004
1.0000 -0.0000 1.0000 -0.0851 -0.1258 0.0809
-1.0000 0.0000 -1.0000 0.0851 0.1258 -0.0809
-1.0001 -0.0000 2.0000 -0.1244 0.1522 0.1253
4.0002 1.0001 -5.0001 0.3982 -0.5845 -0.1826
1.0000 -1.0000 2.0000 -0.2650 -0.1149 0.0371
